data_2005143
loop_
_publ_author_name
'Liou, L.-S.'
'Chen, P.-S.'
'Sun, C.-H.'
'Wang, J.-C.'

_publ_section_title
;
 An Orthorhombic Phase of
 3,6-Di(2-pyridyl)-1,4-dihydro-1,2,4,5-tetrazine
;
_journal_issue 7
_journal_name_full 'Acta Crystallographica Section C'
_journal_page_first 1841
_journal_page_last 1843
_journal_paper_doi 10.1107/S0108270195016635
_journal_volume 52
_journal_year 1996
_chemical_formula_sum 'C12 H10 N6'
_chemical_formula_weight 238.3
_space_group_IT_number 19
_symmetry_cell_setting orthorhombic
_symmetry_space_group_name_Hall 'P 2ac 2ab'
_symmetry_space_group_name_H-M 'P 21 21 21'
_atom_type_scat_source IntTabIV
_cell_angle_alpha 90.
_cell_angle_beta 90.
_cell_angle_gamma 90.
_cell_formula_units_Z 4
_cell_length_a 7.3732(7)
_cell_length_b 11.0354(9)
_cell_length_c 13.820(1)
_cell_measurement_reflns_used 25
_cell_measurement_temperature 298
_cell_measurement_theta_max 14
_cell_measurement_theta_min 10
_cell_volume 1124.48(16)
_diffrn_measurement_device 'Siemens P4'
_diffrn_measurement_method \q/2\q
_diffrn_radiation_type MoK\a
_diffrn_radiation_wavelength 0.71073
_diffrn_reflns_av_R_equivalents 0.0101
_diffrn_reflns_limit_h_max 9
_diffrn_reflns_limit_h_min -9
_diffrn_reflns_limit_k_max 15
_diffrn_reflns_limit_k_min 0
_diffrn_reflns_limit_l_max 18
_diffrn_reflns_limit_l_min 0
_diffrn_reflns_number 3052
_diffrn_reflns_theta_max 27.5
_diffrn_standards_decay_% <2
_diffrn_standards_interval_count 300
_diffrn_standards_number 3
_exptl_absorpt_coefficient_mu 0.093
_exptl_absorpt_correction_T_max 0.9277
_exptl_absorpt_correction_T_min 0.8855
_exptl_absorpt_correction_type 'empirical via \y scan (P3; Siemens, 1991)'
_exptl_crystal_colour orange
_exptl_crystal_density_diffrn 1.407
_exptl_crystal_density_meas ?
_exptl_crystal_description prism
_exptl_crystal_size_max 0.7
_exptl_crystal_size_mid 0.3
_exptl_crystal_size_min 0.25
_refine_diff_density_max 0.22
_refine_diff_density_min -0.22
_refine_ls_extinction_coef '\c = 0.0026(5)'
_refine_ls_extinction_method 'F^*^ = F/[1.0 + 0.002\cF^2^/sin(2\q)]^1/4^'
_refine_ls_goodness_of_fit_obs 0.91
_refine_ls_hydrogen_treatment refall
_refine_ls_number_parameters 204
_refine_ls_number_reflns 1997
_refine_ls_R_factor_obs 0.0313
_refine_ls_shift/esd_max 0.002
_refine_ls_structure_factor_coef F
_refine_ls_weighting_details 'w = 1/[\s^2^(F) + 0.0008F^2^]'
_refine_ls_weighting_scheme calc
_refine_ls_wR_factor_obs 0.0379
_reflns_number_observed 1997
_reflns_number_total 2589
_reflns_observed_criterion F>4\s(F)
_cod_data_source_file kh1014.cif
_cod_data_source_block kh1014a
_cod_depositor_comments
;
The following automatic conversions were performed:

'_exptl_crystal_density_meas' value 'not measured' was changed to '?'
- the value is perceived as not measured.

Automatic conversion script
Id: cif_fix_values 3008 2015-01-20 13:52:24Z robertas 

The following automatic conversions were performed:

'_refine_ls_weighting_scheme' value 'w = 1/[\s^2^(F) + 0.0008F^2^]'
was changed to 'calc'. New tag '_refine_ls_weighting_details' was
created. The value of the new tag was set to 'w = 1/[\s^2^(F) +
0.0008F^2^]'.

Automatic conversion script
Id: cif_fix_values 3143 2015-03-26 13:38:13Z robertas 
;
_cod_original_cell_volume 1124.5(2)
_cod_database_code 2005143

loop_
_symmetry_equiv_pos_as_xyz
x,y,z
1/2-x,-y,1/2+z
-x,1/2+y,1/2-z
1/2+x,1/2-y,-z

loop_
_atom_site_label
_atom_site_fract_x
_atom_site_fract_y
_atom_site_fract_z
_atom_site_U_iso_or_equiv
C11 .1118(2) .1308(1) .3673(1) .0381(4)
C12 .1060(3) .0292(2) .4264(1) .0441(5)
C13 .1721(3) .0388(2) .5190(1) .0490(5)
C14 .2418(3) .1476(2) .5500(1) .0491(6)
C15 .2427(3) .2435(2) .4868(1) .0488(5)
N16 .1778(2) .2380(1) .3961(1) .0438(4)
C21 .0314(2) .1285(1) .2691(1) .0379(5)
N22 -.0075(3) .2387(1) .2257(1) .0457(5)
N23 .0158(2) .2412(1) .1235(1) .0449(4)
C24 -.0410(2) .1434(1) .0846(1) .0387(4)
N25 -.1099(2) .0488(1) .1402(1) .0436(4)
N26 -.0117(2) .0283(1) .2280(1) .0424(4)
C31 -.0399(2) .1297(1) -.0219(1) .0396(4)
C32 .0245(3) .2200(2) -.0820(1) .0540(6)
C33 .0206(4) .2005(2) -.1804(1) .0701(8)
C34 -.0463(3) .0930(2) -.2149(1) .0707(8)
C35 -.1079(3) .0084(2) -.1501(1) .0599(7)
N36 -.1061(2) .0248(1) -.0542(1) .0483(4)
H12 .059(3) -.041(2) .404(1) .055(5)
H13 .167(3) -.026(2) .564(1) .054(5)
H14 .286(3) .160(2) .613(1) .052(5)
H15 .287(3) .322(2) .508(1) .051(5)
H22 .046(3) .300(2) .252(1) .041(5)
H25 -.115(2) -.021(2) .110(1) .048(5)
H32 .079(3) .294(2) -.055(1) .063(6)
H33 .074(4) .261(2) -.224(2) .088(7)
H34 -.052(3) .079(2) -.283(2) .077(7)
H35 -.156(3) -.076(2) -.170(1) .070(6)

loop_
_geom_angle_atom_site_label_1
_geom_angle_atom_site_label_2
_geom_angle_atom_site_label_3
_geom_angle
_geom_angle_publ_flag
C12 C11 N16 123.40(10) yes
N16 C11 C21 115.60(10) yes
C11 C12 C13 118.3(2) yes
C12 C13 H13 122.5(11) no
H13 C13 C14 118.1(11) no
C13 C14 C15 118.5(2) yes
C14 C15 H15 119.6(11) no
H15 C15 N16 116.5(11) no
C12 C11 C21 120.90(10) yes
C11 C12 H12 120.7(11) no
H12 C12 C13 121.0(11) no
C12 C13 C14 119.4(2) yes
C13 C14 H14 123.3(11) no
H14 C14 C15 118.2(11) no
C14 C15 N16 123.9(2) yes
C11 N16 C15 116.50(10) yes
C11 C21 N22 117.70(10) yes
N22 C21 N26 120.90(10) yes
C21 N22 H22 114.6(12) no
N22 N23 C24 111.30(10) yes
N23 C24 C31 120.30(10) yes
C24 N25 N26 113.70(10) yes
N26 N25 H25 106.9(11) no
C24 C31 C32 121.80(10) yes
C32 C31 N36 123.40(10) yes
C31 C32 C33 118.3(2) yes
C32 C33 H33 119.4(14) no
H33 C33 C34 121.3(14) no
C33 C34 C35 118.8(2) yes
C34 C35 H35 123.8(11) no
H35 C35 N36 112.6(11) no
C11 C21 N26 121.20(10) yes
C21 N22 N23 114.90(10) yes
N23 N22 H22 110.1(11) no
N23 C24 N25 121.40(10) yes
N25 C24 C31 118.30(10) yes
C24 N25 H25 114.0(11) no
C21 N26 N25 111.30(10) yes
C24 C31 N36 114.90(10) yes
C31 C32 H32 121.0(11) no
H32 C32 C33 120.6(11) no
C32 C33 C34 119.1(2) yes
C33 C34 H34 120.2(13) no
H34 C34 C35 121.0(13) no
C34 C35 N36 123.5(2) yes
C31 N36 C35 116.9(2) yes

loop_
_geom_bond_atom_site_label_1
_geom_bond_atom_site_label_2
_geom_bond_distance
_geom_bond_publ_flag
C11 C12 1.388(2) yes
C11 N16 1.340(2) yes
C12 H12 0.90(2) no
C12 C13 1.374(2) yes
C14 H14 0.94(2) no
C15 H15 0.97(2) no
C21 N22 1.385(2) yes
N22 N23 1.424(2) yes
N23 C24 1.276(2) yes
C24 C31 1.479(2) yes
N25 H25 0.88(2) no
C31 N36 1.334(2) yes
C32 C33 1.376(3) yes
C33 C34 1.371(4) yes
C34 C35 1.370(3) yes
C35 N36 1.337(2) yes
C11 C12 1.388(2) yes
C11 C21 1.482(2) yes
C13 C14 1.373(3) yes
C13 H13 0.94(2) no
C14 C15 1.373(3) yes
C15 N16 1.342(2) yes
C21 N26 1.284(2) yes
N22 H22 0.86(2) no
C24 N25 1.392(2) yes
N25 N26 1.431(2) yes
C31 C32 1.382(2) yes
C32 H32 0.98(2) no
C33 H33 0.98(2) no
C34 H34 0.95(2) no
C35 H35 1.03(2) no
